data_7216113
loop_
_publ_author_name
'Bourne, Susan A.'
'Moitsheki, Lesego J.'

_publ_section_title
;
 Anion dependent structural diversity in cobalt(ii) complexes of
 4,4&#x2032;-bipyridine-N,N&#x2032;-dioxide
;
_journal_issue 112
_journal_name_full CrystEngComm
_journal_page_first 674
_journal_paper_doi 10.1039/b510684b
_journal_volume 7
_journal_year 2005
_chemical_formula_moiety '(Co 3(H2 O) (C10 H8 N2 O2) (N O3)), N O3, C10 H8 N2 O2, H2 O'
_chemical_formula_sum 'C20 H24 Co N6 O14'
_chemical_formula_weight 631.38
_chemical_name_common '(Co(H2O)3(bpdo)(NO3)) NO3 . bpdo . H2O'
_chemical_name_systematic '[Co(H2O)3(bpdo)(NO3)] NO3 . bpdo . H2O'
_space_group_IT_number 2
_symmetry_cell_setting triclinic
_symmetry_Int_Tables_number 2
_symmetry_space_group_name_Hall '-P 1'
_symmetry_space_group_name_H-M 'P -1'
_atom_sites_solution_hydrogens geom
_atom_sites_solution_primary direct
_atom_sites_solution_secondary difmap
_audit_creation_method SHELXL-97
_cell_angle_alpha 78.607(1)
_cell_angle_beta 83.460(1)
_cell_angle_gamma 85.615(1)
_cell_formula_units_Z 2
_cell_length_a 7.8139(2)
_cell_length_b 9.9126(3)
_cell_length_c 17.1863(5)
_cell_measurement_temperature 298(2)
_cell_volume 1294.47(6)
_computing_structure_refinement 'SHELXL-97 (Sheldrick, 1997)'
_computing_structure_solution 'SHELXS-97 (Sheldrick, 1990)'
_diffrn_ambient_temperature 298(2)
_diffrn_measured_fraction_theta_full 0.998
_diffrn_measured_fraction_theta_max 0.998
_diffrn_measurement_device_type 'Nonius KappaCCD'
_diffrn_radiation_monochromator graphite
_diffrn_radiation_probe x-ray
_diffrn_radiation_type MoK\a
_diffrn_radiation_wavelength 0.71070
_diffrn_reflns_av_R_equivalents 0.1229
_diffrn_reflns_av_sigmaI/netI 0.0918
_diffrn_reflns_limit_h_max 10
_diffrn_reflns_limit_h_min -10
_diffrn_reflns_limit_k_max 13
_diffrn_reflns_limit_k_min -13
_diffrn_reflns_limit_l_max 22
_diffrn_reflns_limit_l_min -22
_diffrn_reflns_number 32831
_diffrn_reflns_theta_full 27.84
_diffrn_reflns_theta_max 27.84
_diffrn_reflns_theta_min 2.62
_diffrn_source 'fine-focus sealed tube'
_exptl_absorpt_coefficient_mu 0.746
_exptl_absorpt_correction_T_max 0.9427
_exptl_absorpt_correction_T_min 0.8072
_exptl_absorpt_correction_type empirical
_exptl_crystal_colour Orange
_exptl_crystal_density_diffrn 1.620
_exptl_crystal_density_method 'not measured'
_exptl_crystal_description plate
_exptl_crystal_F_000 650
_exptl_crystal_size_max 0.30
_exptl_crystal_size_mid 0.15
_exptl_crystal_size_min 0.08
_refine_diff_density_max 0.529
_refine_diff_density_min -0.475
_refine_diff_density_rms 0.094
_refine_ls_extinction_method none
_refine_ls_goodness_of_fit_ref 1.013
_refine_ls_hydrogen_treatment mixed
_refine_ls_matrix_type full
_refine_ls_number_parameters 370
_refine_ls_number_reflns 6132
_refine_ls_number_restraints 0
_refine_ls_restrained_S_all 1.013
_refine_ls_R_factor_all 0.1355
_refine_ls_R_factor_gt 0.0704
_refine_ls_shift/su_max 0.001
_refine_ls_shift/su_mean 0.000
_refine_ls_structure_factor_coef Fsqd
_refine_ls_weighting_details 'calc w=1/[\s^2^(Fo^2^)+(0.1204P)^2^+0.0000P] where P=(Fo^2^+2Fc^2^)/3'
_refine_ls_weighting_scheme calc
_refine_ls_wR_factor_gt 0.1793
_refine_ls_wR_factor_ref 0.2094
_reflns_number_gt 3422
_reflns_number_total 6132
_reflns_threshold_expression >2sigma(I)
_cod_data_source_file b510684b.txt
_cod_data_source_block 4_RT
_cod_database_code 7216113

loop_
_symmetry_equiv_pos_as_xyz
'x, y, z'
'-x, -y, -z'

loop_
_atom_site_label
_atom_site_type_symbol
_atom_site_fract_x
_atom_site_fract_y
_atom_site_fract_z
_atom_site_U_iso_or_equiv
_atom_site_adp_type
_atom_site_occupancy
_atom_site_symmetry_multiplicity
_atom_site_calc_flag
_atom_site_refinement_flags
Co1 Co 0.97329(7) 0.93732(5) 0.21233(3) 0.0409(2) Uani 1 1 d .
O2 O 1.2387(4) 0.8886(3) 0.2079(2) 0.0584(8) Uani 1 1 d .
O3 O 0.7117(4) 0.9975(4) 0.22126(19) 0.0613(8) Uani 1 1 d .
O4 O 0.9953(4) 1.0624(3) 0.29138(18) 0.0596(8) Uani 1 1 d .
O5 O 0.9396(4) 0.7352(3) 0.29327(16) 0.0532(8) Uani 1 1 d .
O6 O 0.9360(4) 0.7525(3) 0.16756(17) 0.0561(8) Uani 1 1 d .
O1 O 1.0155(4) 1.0582(3) 0.10312(16) 0.0561(8) Uani 1 1 d .
N2 N 0.9314(4) 1.1786(3) 0.07868(19) 0.0432(8) Uani 1 1 d .
C3 C 0.9038(6) 1.2735(4) 0.1250(3) 0.0511(11) Uani 1 1 d .
H3 H 0.9356 1.2526 0.1767 0.061 Uiso 1 1 calc R
C4 C 0.8291(6) 1.4012(4) 0.0972(2) 0.0473(10) Uani 1 1 d .
H4 H 0.8091 1.4654 0.1304 0.057 Uiso 1 1 calc R
C5 C 0.7830(5) 1.4352(4) 0.0194(2) 0.0362(8) Uani 1 1 d .
C6 C 0.8100(6) 1.3318(4) -0.0255(2) 0.0469(10) Uani 1 1 d .
H6 H 0.7775 1.3489 -0.0771 0.056 Uiso 1 1 calc R
O7 O 0.9241(5) 0.5509(3) 0.2436(2) 0.0761(11) Uani 1 1 d .
C7 C 0.8831(6) 1.2062(4) 0.0045(2) 0.0486(10) Uani 1 1 d .
H7 H 0.8998 1.1387 -0.0267 0.058 Uiso 1 1 calc R
O8 O 0.5163(4) 1.9620(3) -0.10625(17) 0.0498(7) Uani 1 1 d .
N8 N 0.9313(5) 0.6760(4) 0.2357(2) 0.0495(9) Uani 1 1 d .
N9 N 0.5779(4) 1.8358(3) -0.0766(2) 0.0402(8) Uani 1 1 d .
C10 C 0.6195(6) 1.8080(4) -0.0015(3) 0.0501(11) Uani 1 1 d .
H10 H 0.6037 1.8767 0.0289 0.060 Uiso 1 1 calc R
C11 C 0.6851(6) 1.6797(4) 0.0313(2) 0.0467(10) Uani 1 1 d .
H11 H 0.7139 1.6625 0.0835 0.056 Uiso 1 1 calc R
C12 C 0.7091(5) 1.5744(4) -0.0134(2) 0.0373(9) Uani 1 1 d .
C13 C 0.6644(6) 1.6095(4) -0.0906(2) 0.0480(10) Uani 1 1 d .
H13 H 0.6797 1.5436 -0.1228 0.058 Uiso 1 1 calc R
C14 C 0.5983(6) 1.7386(4) -0.1211(2) 0.0485(10) Uani 1 1 d .
H14 H 0.5674 1.7585 -0.1730 0.058 Uiso 1 1 calc R
O1G O 1.2703(6) 1.0937(4) 0.3584(4) 0.127(2) Uani 1 1 d .
N2G N 1.2580(5) 1.2010(4) 0.3938(3) 0.0795(14) Uani 1 1 d .
C3G C 1.3094(8) 1.1944(6) 0.4668(4) 0.094(2) Uani 1 1 d .
H3G H 1.3514 1.1104 0.4945 0.113 Uiso 1 1 calc R
C4G C 1.3016(7) 1.3054(5) 0.5001(4) 0.0747(16) Uani 1 1 d .
H4G H 1.3399 1.2970 0.5502 0.090 Uiso 1 1 calc R
C5G C 1.2382(5) 1.4330(5) 0.4625(3) 0.0486(10) Uani 1 1 d .
C6G C 1.1798(6) 1.4370(5) 0.3890(3) 0.0563(12) Uani 1 1 d .
H6G H 1.1324 1.5195 0.3620 0.068 Uiso 1 1 calc R
C7G C 1.1903(7) 1.3225(5) 0.3552(3) 0.0692(14) Uani 1 1 d .
H7G H 1.1508 1.3279 0.3056 0.083 Uiso 1 1 calc R
O8G O 1.2324(7) 1.9088(5) 0.5890(3) 0.1164(18) Uani 1 1 d .
N9G N 1.2259(7) 1.7961(6) 0.5607(3) 0.0794(14) Uani 1 1 d .
C10G C 1.2802(7) 1.6739(9) 0.6022(3) 0.090(2) Uani 1 1 d .
H10G H 1.3169 1.6703 0.6523 0.108 Uiso 1 1 calc R
C11G C 1.2832(6) 1.5539(7) 0.5732(3) 0.0686(14) Uani 1 1 d .
H11G H 1.3196 1.4706 0.6037 0.082 Uiso 1 1 calc R
C12G C 1.2312(5) 1.5575(5) 0.4973(2) 0.0495(11) Uani 1 1 d .
C13G C 1.1731(7) 1.6848(5) 0.4583(3) 0.0630(13) Uani 1 1 d .
H13G H 1.1334 1.6915 0.4087 0.076 Uiso 1 1 calc R
C14G C 1.1712(8) 1.8005(6) 0.4889(3) 0.0787(17) Uani 1 1 d .
H14G H 1.1314 1.8841 0.4599 0.094 Uiso 1 1 calc R
N11 N 0.4564(5) 0.5750(4) 0.2449(2) 0.0565(10) Uani 1 1 d .
O14 O 0.5198(5) 0.4567(4) 0.2397(2) 0.0842(12) Uani 1 1 d .
O12 O 0.4925(7) 0.6353(4) 0.2960(3) 0.1139(17) Uani 1 1 d .
O13 O 0.3424(6) 0.6266(4) 0.2029(2) 0.0847(12) Uani 1 1 d .
O1W O 0.5164(5) 0.8849(4) 0.3503(2) 0.0760(10) Uani 1 1 d .

loop_
_atom_site_aniso_label
_atom_site_aniso_U_11
_atom_site_aniso_U_22
_atom_site_aniso_U_33
_atom_site_aniso_U_23
_atom_site_aniso_U_13
_atom_site_aniso_U_12
Co1 0.0463(4) 0.0351(3) 0.0407(3) -0.0050(2) -0.0096(2) 0.0038(2)
O2 0.0458(17) 0.0405(17) 0.085(2) -0.0026(16) -0.0117(15) 0.0071(13)
O3 0.0414(16) 0.075(2) 0.065(2) -0.0082(17) -0.0096(14) 0.0066(15)
O4 0.069(2) 0.055(2) 0.062(2) -0.0259(16) -0.0138(16) 0.0037(16)
O5 0.079(2) 0.0460(17) 0.0387(16) -0.0097(14) -0.0174(14) -0.0081(15)
O6 0.075(2) 0.0513(19) 0.0419(17) -0.0038(14) -0.0144(14) -0.0063(16)
O1 0.071(2) 0.0379(16) 0.0473(17) 0.0060(13) 0.0020(14) 0.0215(15)
N2 0.0485(19) 0.0318(18) 0.0436(19) -0.0008(15) 0.0014(15) 0.0092(15)
C3 0.068(3) 0.043(2) 0.042(2) -0.007(2) -0.013(2) 0.005(2)
C4 0.061(3) 0.036(2) 0.045(2) -0.0111(18) -0.011(2) 0.0081(19)
C5 0.035(2) 0.030(2) 0.041(2) -0.0030(17) -0.0035(16) 0.0021(15)
C6 0.065(3) 0.035(2) 0.040(2) -0.0098(18) -0.0137(19) 0.0143(19)
O7 0.119(3) 0.0361(18) 0.078(2) -0.0079(16) -0.025(2) -0.0178(19)
C7 0.070(3) 0.033(2) 0.042(2) -0.0104(18) -0.004(2) 0.010(2)
O8 0.0573(18) 0.0286(15) 0.0619(18) -0.0049(13) -0.0150(14) 0.0116(13)
N8 0.058(2) 0.042(2) 0.050(2) -0.0053(18) -0.0141(17) -0.0082(17)
N9 0.0427(18) 0.0266(17) 0.051(2) -0.0052(15) -0.0093(15) 0.0010(14)
C10 0.068(3) 0.033(2) 0.053(3) -0.019(2) -0.013(2) 0.010(2)
C11 0.064(3) 0.037(2) 0.040(2) -0.0091(18) -0.0152(19) 0.0059(19)
C12 0.036(2) 0.033(2) 0.044(2) -0.0093(17) -0.0050(16) -0.0021(16)
C13 0.064(3) 0.033(2) 0.049(2) -0.0126(19) -0.015(2) 0.0096(19)
C14 0.067(3) 0.038(2) 0.042(2) -0.0088(19) -0.018(2) 0.006(2)
O1G 0.090(3) 0.068(3) 0.257(6) -0.090(4) -0.083(4) 0.024(2)
N2G 0.059(3) 0.044(2) 0.148(5) -0.036(3) -0.039(3) 0.008(2)
C3G 0.093(4) 0.044(3) 0.153(6) -0.004(4) -0.075(4) 0.002(3)
C4G 0.082(4) 0.052(3) 0.090(4) 0.010(3) -0.045(3) -0.014(3)
C5G 0.040(2) 0.049(3) 0.056(3) -0.004(2) -0.0096(19) -0.0076(19)
C6G 0.068(3) 0.041(3) 0.058(3) -0.001(2) -0.014(2) -0.003(2)
C7G 0.075(3) 0.055(3) 0.086(4) -0.024(3) -0.025(3) -0.001(3)
O8G 0.154(4) 0.114(4) 0.099(3) -0.072(3) 0.040(3) -0.060(3)
N9G 0.089(3) 0.097(4) 0.061(3) -0.039(3) 0.017(2) -0.039(3)
C10G 0.069(4) 0.161(7) 0.052(3) -0.045(4) -0.007(3) -0.022(4)
C11G 0.056(3) 0.095(4) 0.058(3) -0.019(3) -0.012(2) -0.002(3)
C12G 0.045(2) 0.062(3) 0.043(2) -0.009(2) -0.0044(18) -0.012(2)
C13G 0.095(4) 0.052(3) 0.042(2) -0.007(2) -0.005(2) -0.014(3)
C14G 0.122(5) 0.057(3) 0.057(3) -0.014(3) 0.007(3) -0.021(3)
N11 0.057(2) 0.050(2) 0.066(3) -0.016(2) -0.0153(19) 0.0067(19)
O14 0.092(3) 0.062(2) 0.106(3) -0.036(2) -0.033(2) 0.031(2)
O12 0.137(4) 0.076(3) 0.156(4) -0.062(3) -0.091(3) 0.034(3)
O13 0.125(3) 0.055(2) 0.086(3) -0.0300(19) -0.056(2) 0.032(2)
O1W 0.069(2) 0.083(3) 0.072(2) -0.0092(19) -0.0063(17) 0.0108(19)

loop_
_atom_type_symbol
_atom_type_description
_atom_type_scat_dispersion_real
_atom_type_scat_dispersion_imag
_atom_type_scat_source
C C 0.0033 0.0016 'International Tables Vol C Tables 4.2.6.8 and 6.1.1.4'
H H 0.0000 0.0000 'International Tables Vol C Tables 4.2.6.8 and 6.1.1.4'
O O 0.0106 0.0060 'International Tables Vol C Tables 4.2.6.8 and 6.1.1.4'
N N 0.0061 0.0033 'International Tables Vol C Tables 4.2.6.8 and 6.1.1.4'
Co Co 0.3494 0.9721 'International Tables Vol C Tables 4.2.6.8 and 6.1.1.4'

loop_
_geom_angle_atom_site_label_1
_geom_angle_atom_site_label_2
_geom_angle_atom_site_label_3
_geom_angle
O1 Co1 O4 105.21(13)
O1 Co1 O3 92.20(12)
O4 Co1 O3 86.01(13)
O1 Co1 O2 88.10(12)
O4 Co1 O2 89.76(13)
O3 Co1 O2 175.69(13)
O1 Co1 O6 95.09(12)
O4 Co1 O6 159.69(12)
O3 Co1 O6 93.98(13)
O2 Co1 O6 90.27(12)
O1 Co1 O5 152.83(12)
O4 Co1 O5 101.49(12)
O3 Co1 O5 94.58(13)
O2 Co1 O5 87.07(12)
O6 Co1 O5 58.23(10)
N8 O5 Co1 91.8(2)
N8 O6 Co1 93.7(2)
N2 O1 Co1 125.2(2)
O1 N2 C3 121.2(3)
O1 N2 C7 118.5(3)
C3 N2 C7 120.2(3)
N2 C3 C4 120.9(4)
C3 C4 C5 120.4(4)
C6 C5 C4 116.4(3)
C6 C5 C12 122.0(3)
C4 C5 C12 121.6(3)
C7 C6 C5 121.3(4)
N2 C7 C6 120.7(4)
O7 N8 O5 123.0(4)
O7 N8 O6 120.8(4)
O5 N8 O6 116.1(3)
O8 N9 C14 120.6(3)
O8 N9 C10 118.9(3)
C14 N9 C10 120.5(3)
N9 C10 C11 121.0(4)
C10 C11 C12 120.4(4)
C13 C12 C11 115.9(4)
C13 C12 C5 122.0(3)
C11 C12 C5 122.0(4)
C14 C13 C12 122.0(4)
N9 C14 C13 120.2(4)
O1G N2G C3G 122.7(5)
O1G N2G C7G 118.4(5)
C3G N2G C7G 118.9(5)
C4G C3G N2G 121.5(5)
C3G C4G C5G 122.1(5)
C6G C5G C4G 115.7(4)
C6G C5G C12G 121.2(4)
C4G C5G C12G 123.1(4)
C7G C6G C5G 121.5(5)
N2G C7G C6G 120.2(5)
O8G N9G C14G 121.1(6)
O8G N9G C10G 120.2(6)
C14G N9G C10G 118.7(5)
N9G C10G C11G 122.1(5)
C10G C11G C12G 119.8(5)
C13G C12G C11G 115.5(5)
C13G C12G C5G 122.7(4)
C11G C12G C5G 121.8(5)
C14G C13G C12G 123.0(5)
N9G C14G C13G 120.8(6)
O12 N11 O13 118.6(4)
O12 N11 O14 121.9(4)
O13 N11 O14 119.1(4)

loop_
_geom_bond_atom_site_label_1
_geom_bond_atom_site_label_2
_geom_bond_distance
Co1 O1 2.025(3)
Co1 O4 2.040(3)
Co1 O3 2.082(3)
Co1 O2 2.090(3)
Co1 O6 2.173(3)
Co1 O5 2.217(3)
O5 N8 1.255(4)
O6 N8 1.262(4)
O1 N2 1.332(4)
N2 C3 1.339(5)
N2 C7 1.340(5)
C3 C4 1.372(6)
C4 C5 1.394(6)
C5 C6 1.390(6)
C5 C12 1.484(5)
C6 C7 1.359(5)
O7 N8 1.226(5)
O8 N9 1.330(4)
N9 C14 1.333(5)
N9 C10 1.337(5)
C10 C11 1.371(6)
C11 C12 1.403(6)
C12 C13 1.381(6)
C13 C14 1.369(6)
O1G N2G 1.319(6)
N2G C3G 1.348(8)
N2G C7G 1.355(6)
C3G C4G 1.331(8)
C4G C5G 1.385(6)
C5G C6G 1.383(6)
C5G C12G 1.470(6)
C6G C7G 1.367(7)
O8G N9G 1.309(6)
N9G C14G 1.343(7)
N9G C10G 1.344(8)
C10G C11G 1.375(9)
C11G C12G 1.402(6)
C12G C13G 1.376(7)
C13G C14G 1.351(7)
N11 O12 1.224(5)
N11 O13 1.228(5)
N11 O14 1.254(5)
